data_4113261
loop_
_publ_author_name
'Julie Lefebvre'
'Raymond J. Batchelor'
'Daniel B. Leznoff'

_publ_contact_author
;
 D. B. Leznoff
 Dept. of Chemistry, Simon Fraser University
 8888 University Drive
 Burnaby, B.C.
 Canada
 V5A 1S6
;
_publ_contact_author_email dleznoff@sfu.ca
_publ_contact_author_fax 604-291-3765
_publ_contact_author_phone 604-291-4887
_publ_section_title
;
 Cu[Au(CN)2]2(DMSO)2: Golden Polymorphs That Exhibit Vapochromic Behavior
;
_journal_name_full 'Journal of the American Chemical Society'
_journal_page_first 16117
_journal_page_last 16125
_journal_paper_doi 10.1021/ja049069n
_journal_volume 126
_journal_year 2004
_chemical_formula_moiety ' C16 H24 Au4 Cu2 N8 O4 S4 '
_chemical_formula_sum 'C16 H24 Au4 Cu2 N8 O4 S4'
_chemical_formula_weight 1435.64
_chemical_name_systematic
;                                                                               
?                                                                               
;
_space_group_IT_number 2
_symmetry_cell_setting triclinic
_symmetry_space_group_name_Hall '-P 1'
_symmetry_space_group_name_H-M 'P -1'
_atom_sites_solution_hydrogens geom
_atom_sites_solution_primary direct
_cell_angle_alpha 89.61(7)
_cell_angle_beta 82.29(7)
_cell_angle_gamma 88.57(7)
_cell_formula_units_Z 2
_cell_length_a 7.874(7)
_cell_length_b 12.761(11)
_cell_length_c 16.207(13)
_cell_measurement_reflns_used 10060
_cell_measurement_temperature 293
_cell_measurement_theta_max 68.1
_cell_measurement_theta_min 3.5
_cell_volume 1613(2)
_diffrn_ambient_temperature 293
_diffrn_measured_fraction_theta_full 0.982
_diffrn_measured_fraction_theta_max 0.928
_diffrn_measurement_device_type 'Rigaku RAXIS-RAPID'
_diffrn_measurement_method \w
_diffrn_radiation_monochromator graphite
_diffrn_radiation_type 'Cu K\a'
_diffrn_radiation_wavelength 1.54180
_diffrn_reflns_av_R_equivalents 0.141
_diffrn_reflns_limit_h_max 9
_diffrn_reflns_limit_h_min 0
_diffrn_reflns_limit_k_max 13
_diffrn_reflns_limit_k_min -13
_diffrn_reflns_limit_l_max 19
_diffrn_reflns_limit_l_min -19
_diffrn_reflns_number 17570
_diffrn_reflns_theta_full 51.224
_diffrn_reflns_theta_max 68.071
_diffrn_reflns_theta_min 3.464
_exptl_absorpt_coefficient_mu 37.500
_exptl_absorpt_correction_T_max 0.0161
_exptl_absorpt_correction_T_min 0.0019
_exptl_absorpt_correction_type numerical
_exptl_absorpt_process_details
;
  Higashi, T. (1999). Program for Absorption Correction
  Rigaku Corporation, Tokyo, Japan.
;
_exptl_crystal_colour ' blue '
_exptl_crystal_density_diffrn 2.955
_exptl_crystal_description ' needle '
_exptl_crystal_F_000 1248.518
_exptl_crystal_size_max 0.20
_exptl_crystal_size_mid 0.11
_exptl_crystal_size_min 0.11
_refine_diff_density_max 2.00
_refine_diff_density_min -2.18
_refine_ls_extinction_coef 9.5(11)
_refine_ls_extinction_method 'Larson 1970 Crystallographic Computing eq 22'
_refine_ls_goodness_of_fit_ref 1.3755
_refine_ls_hydrogen_treatment mixed
_refine_ls_matrix_type full
_refine_ls_number_parameters 205
_refine_ls_number_reflns 2062
_refine_ls_R_factor_all 0.1646
_refine_ls_R_factor_gt 0.0618
_refine_ls_shift/su_max 0.000166
_refine_ls_structure_factor_coef F
_refine_ls_weighting_details
;
Method= 
 SQRT(W) = 1/(Data with the key SIGMA(/FO/) in list 6) 
 
;
_refine_ls_weighting_scheme sigma
_refine_ls_wR_factor_all 0.1858
_refine_ls_wR_factor_gt 0.0824
_refine_ls_wR_factor_ref 0.0824
_reflns_limit_h_max 9
_reflns_limit_h_min -9
_reflns_limit_k_max 13
_reflns_limit_k_min -13
_reflns_limit_l_max 19
_reflns_limit_l_min 0
_reflns_number_gt 2062
_reflns_number_total 5480
_reflns_threshold_expression I>3.00u(I)
_cod_data_source_file ja049069nsi20040810_080818_3.cif
_cod_data_source_block Blue
_cod_original_cell_volume 1613.2(24)
_cod_original_sg_symbol_H-M 'P -1 '
_cod_original_formula_sum ' C16 H24 Au4 Cu2 N8 O4 S4 '
_cod_database_code 4113261

loop_
_symmetry_equiv_pos_as_xyz
x,y,z
-x,-y,-z

loop_
_atom_site_label
_atom_site_type_symbol
_atom_site_fract_x
_atom_site_fract_y
_atom_site_fract_z
_atom_site_U_iso_or_equiv
_atom_site_occupancy
_atom_site_adp_type
Au1 Au 0.1300(3) 0.2948(2) 0.32205(13) 0.0406 1.0000 Uani
Au2 Au -0.0372(3) 0.4698(2) 0.76578(13) 0.0396 1.0000 Uani
Au3 Au -0.9037(3) 0.2102(2) 0.83479(13) 0.0419 1.0000 Uani
Au4 Au 0.9841(3) 0.0247(2) 0.27305(13) 0.0419 1.0000 Uani
Cu1 Cu -0.3607(8) 0.2401(6) 0.5909(4) 0.0302 1.0000 Uani
Cu2 Cu 0.6505(8) 0.2626(5) 0.0956(4) 0.0277 1.0000 Uani
S1 S -0.6553(14) 0.416(1) 0.6151(7) 0.0394 1.0000 Uani
S2 S -0.5844(16) 0.1695(11) 0.4605(7) 0.0412 1.0000 Uani
S3 S 0.4128(15) 0.333(1) -0.0339(8) 0.0363 1.0000 Uani
S4 S 0.3425(17) 0.0754(11) 0.1159(7) 0.0432 1.0000 Uani
O1 O -0.501(4) 0.364(2) 0.5584(17) 0.036(8) 1.0000 Uiso
O2 O -0.454(4) 0.141(2) 0.5195(17) 0.033(8) 1.0000 Uiso
O3 O 0.540(4) 0.362(3) 0.0246(19) 0.048(9) 1.0000 Uiso
O4 O 0.491(4) 0.125(3) 0.0625(18) 0.040(9) 1.0000 Uiso
N11 N -0.159(5) 0.283(3) 0.470(2) 0.04(1) 1.0000 Uiso
N12 N 0.450(5) 0.298(3) 0.192(2) 0.046(11) 1.0000 Uiso
N21 N -0.262(5) 0.341(3) 0.662(2) 0.04(1) 1.0000 Uiso
N22 N 0.820(6) 0.399(4) 0.136(3) 0.061(13) 1.0000 Uiso
N31 N -0.590(6) 0.197(4) 0.700(3) 0.054(13) 1.0000 Uiso
N32 N 0.820(6) 0.234(4) -0.008(3) 0.058(13) 1.0000 Uiso
N41 N -0.208(5) 0.126(3) 0.626(2) 0.029(9) 1.0000 Uiso
N42 N 0.769(6) 0.158(3) 0.162(3) 0.050(12) 1.0000 Uiso
C1 C -0.809(6) 0.453(4) 0.546(3) 0.050(14) 1.0000 Uiso
C2 C -0.580(5) 0.538(3) 0.631(3) 0.029(11) 1.0000 Uiso
C3 C -0.763(6) 0.101(4) 0.498(3) 0.051(15) 1.0000 Uiso
C4 C -0.516(7) 0.092(4) 0.368(3) 0.052(15) 1.0000 Uiso
C5 C 0.238(7) 0.408(4) -0.001(3) 0.067(18) 1.0000 Uiso
C6 C 0.492(7) 0.401(4) -0.126(3) 0.065(18) 1.0000 Uiso
C7 C 0.203(5) 0.044(4) 0.045(2) 0.029(11) 1.0000 Uiso
C8 C 0.417(8) -0.056(5) 0.131(4) 0.08(2) 1.0000 Uiso
C11 C -0.052(8) 0.287(5) 0.411(3) 0.063(17) 1.0000 Uiso
C12 C 0.337(7) 0.292(5) 0.239(3) 0.055(15) 1.0000 Uiso
C21 C -0.171(6) 0.385(4) 0.697(3) 0.029(11) 1.0000 Uiso
C22 C 0.905(9) 0.447(5) 0.178(4) 0.08(2) 1.0000 Uiso
C31 C -0.712(5) 0.202(3) 0.744(2) 0.019(9) 1.0000 Uiso
C32 C -1.076(6) 0.223(4) 0.937(3) 0.040(13) 1.0000 Uiso
C41 C -0.125(6) 0.062(4) 0.664(3) 0.033(12) 1.0000 Uiso
C42 C 0.833(6) 0.110(4) 0.207(3) 0.041(13) 1.0000 Uiso
H11 H -0.862(6) 0.392(4) 0.530(3) 0.10(5) 1.0000 Uiso
H12 H -0.894(6) 0.499(4) 0.573(3) 0.10(5) 1.0000 Uiso
H13 H -0.750(6) 0.486(4) 0.499(3) 0.10(5) 1.0000 Uiso
H21 H -0.497(5) 0.533(3) 0.669(3) 0.08(5) 1.0000 Uiso
H22 H -0.674(5) 0.581(3) 0.655(3) 0.08(5) 1.0000 Uiso
H23 H -0.530(5) 0.568(3) 0.580(3) 0.08(5) 1.0000 Uiso
H31 H -0.816(6) 0.132(4) 0.548(3) 0.11(5) 1.0000 Uiso
H32 H -0.731(6) 0.031(4) 0.508(3) 0.11(5) 1.0000 Uiso
H33 H -0.841(6) 0.104(4) 0.458(3) 0.11(5) 1.0000 Uiso
H41 H -0.415(7) 0.120(4) 0.338(3) 0.11(5) 1.0000 Uiso
H42 H -0.495(7) 0.022(4) 0.383(3) 0.11(5) 1.0000 Uiso
H43 H -0.605(7) 0.095(4) 0.333(3) 0.11(5) 1.0000 Uiso
H51 H 0.181(7) 0.377(4) 0.049(3) 0.10(5) 1.0000 Uiso
H52 H 0.269(7) 0.477(4) 0.011(3) 0.10(5) 1.0000 Uiso
H53 H 0.164(7) 0.409(4) -0.042(3) 0.10(5) 1.0000 Uiso
H61 H 0.595(7) 0.369(4) -0.153(3) 0.10(5) 1.0000 Uiso
H62 H 0.513(7) 0.470(4) -0.110(3) 0.10(5) 1.0000 Uiso
H63 H 0.408(7) 0.402(4) -0.163(3) 0.10(5) 1.0000 Uiso
H71 H 0.148(5) 0.106(4) 0.029(2) 0.08(5) 1.0000 Uiso
H72 H 0.264(5) 0.011(4) -0.003(2) 0.08(5) 1.0000 Uiso
H73 H 0.119(5) -0.003(4) 0.071(2) 0.08(5) 1.0000 Uiso
H81 H 0.499(8) -0.053(5) 0.169(4) 0.14(5) 1.0000 Uiso
H82 H 0.471(8) -0.085(5) 0.080(4) 0.14(5) 1.0000 Uiso
H83 H 0.325(8) -0.099(5) 0.153(4) 0.14(5) 1.0000 Uiso

loop_
_atom_site_aniso_label
_atom_site_aniso_U_11
_atom_site_aniso_U_22
_atom_site_aniso_U_33
_atom_site_aniso_U_23
_atom_site_aniso_U_13
_atom_site_aniso_U_12
Au1 0.0327(12) 0.0497(18) 0.0383(12) 0.0016(12) -0.002(1) 0.0092(12)
Au2 0.0266(12) 0.0594(19) 0.0339(12) -0.0090(12) -0.0073(9) -0.0017(12)
Au3 0.0353(13) 0.0520(18) 0.0381(13) 0.0018(13) -0.003(1) -0.0046(12)
Au4 0.0289(12) 0.0607(19) 0.0360(12) 0.0125(12) -0.0072(9) 0.0117(12)
Cu1 0.017(3) 0.045(5) 0.031(4) 0.001(3) -0.012(3) -0.000(3)
Cu2 0.019(3) 0.039(5) 0.027(3) 0.007(3) -0.009(3) 0.005(3)
S1 0.026(6) 0.04(1) 0.046(7) -0.005(7) 0.001(5) 0.004(6)
S2 0.041(7) 0.05(1) 0.038(7) 0.005(7) -0.025(6) 0.002(7)
S3 0.040(7) 0.029(9) 0.045(7) 0.004(6) -0.026(6) 0.008(6)
S4 0.053(8) 0.041(9) 0.034(7) -0.012(6) 0.004(6) -0.002(7)

loop_
_atom_type_symbol
_atom_type_scat_dispersion_real
_atom_type_scat_dispersion_imag
_atom_type_scat_Cromer_Mann_a1
_atom_type_scat_Cromer_Mann_b1
_atom_type_scat_Cromer_Mann_a2
_atom_type_scat_Cromer_Mann_b2
_atom_type_scat_Cromer_Mann_a3
_atom_type_scat_Cromer_Mann_b3
_atom_type_scat_Cromer_Mann_a4
_atom_type_scat_Cromer_Mann_b4
_atom_type_scat_Cromer_Mann_c
_atom_type_scat_source
'Au  ' -5.0960 7.2970 16.8819 0.4611 18.5913 8.6216 25.5582 1.4826 5.8600 36.3956 12.0658 International_Tables_Vol_IV_Table_2.2B
'Cu  ' -2.0190 0.5890 13.3380 3.5828 7.1676 0.2470 5.6158 11.3966 1.6735 64.8126 1.1910 International_Tables_Vol_IV_Table_2.2B
'S   ' 0.3331 0.5567 6.9053 1.4679 5.2034 22.2151 1.4379 0.2536 1.5863 56.1720 0.8669 International_Tables_Vol_IV_Table_2.2B
'O   ' 0.0492 0.0322 3.0485 13.2771 2.2868 5.7011 1.5463 0.3239 0.8670 32.9089 0.2508 International_Tables_Vol_IV_Table_2.2B
'N   ' 0.0311 0.0180 12.2126 0.0057 3.1322 9.8933 2.0125 28.9975 1.1663 0.5826 -11.5290 International_Tables_Vol_IV_Table_2.2B
'C   ' 0.0181 0.0091 2.3100 20.8439 1.0200 10.2075 1.5886 0.5687 0.8650 51.6512 0.2156 International_Tables_Vol_IV_Table_2.2B
'H   ' 0.0000 0.0000 0.4930 10.5109 0.3229 26.1257 0.1402 3.1424 0.0408 57.7997 0.0030 International_Tables_Vol_IV_Table_2.2B

loop_
_geom_angle_atom_site_label_1
_geom_angle_site_symmetry_1
_geom_angle_atom_site_label_2
_geom_angle_atom_site_label_3
_geom_angle_site_symmetry_3
_geom_angle
_geom_angle_publ_flag
C11 . Au1 C12 . 172.7(25) yes
C21 . Au2 C22 2_666 175.9(23) yes
C31 . Au3 C32 . 172.6(18) yes
C41 2_656 Au4 C42 . 177.9(20) yes
O1 . Cu1 O2 . 95.2(12) yes
O1 . Cu1 N11 . 85.9(12) yes
O2 . Cu1 N11 . 86.4(12) yes
O1 . Cu1 N21 . 84.9(14) yes
O2 . Cu1 N21 . 179.1(14) yes
N11 . Cu1 N21 . 92.7(14) yes
O1 . Cu1 N31 . 89.6(14) yes
O2 . Cu1 N31 . 88.3(13) yes
N11 . Cu1 N31 . 172.7(13) yes
N21 . Cu1 N31 . 92.6(15) yes
O1 . Cu1 N41 . 175.3(13) yes
O2 . Cu1 N41 . 89.1(14) yes
N11 . Cu1 N41 . 92.6(14) yes
N21 . Cu1 N41 . 90.7(15) yes
N31 . Cu1 N41 . 92.3(14) yes
O3 . Cu2 O4 . 93.0(12) yes
O3 . Cu2 N12 . 87.8(15) yes
O4 . Cu2 N12 . 87.0(14) yes
O3 . Cu2 N22 . 90.1(15) yes
O4 . Cu2 N22 . 176.8(14) yes
N12 . Cu2 N22 . 92.3(16) yes
O3 . Cu2 N32 . 85.0(16) yes
O4 . Cu2 N32 . 89.8(15) yes
N12 . Cu2 N32 . 172.0(17) yes
N22 . Cu2 N32 . 91.4(17) yes
O3 . Cu2 N42 . 176.6(16) yes
O4 . Cu2 N42 . 85.7(14) yes
N12 . Cu2 N42 . 95.2(17) yes
N22 . Cu2 N42 . 91.2(17) yes
N32 . Cu2 N42 . 91.8(18) yes
O1 . S1 C1 . 105.5(20) yes
O1 . S1 C2 . 102.0(19) yes
C1 . S1 C2 . 98.5(22) yes
O2 . S2 C3 . 104.5(21) yes
O2 . S2 C4 . 104.6(22) yes
C3 . S2 C4 . 98.4(24) yes
O3 . S3 C5 . 103.4(24) yes
O3 . S3 C6 . 102.2(23) yes
C5 . S3 C6 . 100.4(27) yes
O4 . S4 C7 . 103.8(19) yes
O4 . S4 C8 . 103.9(25) yes
C7 . S4 C8 . 95.9(25) yes
Cu1 . O1 S1 . 124.9(17) yes
Cu1 . O2 S2 . 124.4(19) yes
Cu2 . O3 S3 . 125.4(20) yes
Cu2 . O4 S4 . 127.9(18) yes
Cu1 . N11 C11 . 169.2(45) yes
Cu2 . N12 C12 . 163.5(50) yes
Cu1 . N21 C21 . 163.5(41) yes
Cu2 . N22 C22 . 159.5(46) yes
Cu1 . N31 C31 . 161.7(43) yes
Cu2 . N32 C32 1_754 174.6(45) yes
Cu1 . N41 C41 . 166.4(33) yes
Cu2 . N42 C42 . 170.0(45) yes
S1 . C1 H11 . 109.3(17) no
S1 . C1 H12 . 110.6(17) no
H11 . C1 H12 . 109.476 no
S1 . C1 H13 . 108.4(16) no
H11 . C1 H13 . 109.476 no
H12 . C1 H13 . 109.476 no
S1 . C2 H21 . 109.7(15) no
S1 . C2 H22 . 108.2(15) no
H21 . C2 H22 . 109.475 no
S1 . C2 H23 . 110.5(14) no
H21 . C2 H23 . 109.476 no
H22 . C2 H23 . 109.476 no
S2 . C3 H31 . 109.5(17) no
S2 . C3 H32 . 109.4(18) no
H31 . C3 H32 . 109.475 no
S2 . C3 H33 . 109.5(17) no
H31 . C3 H33 . 109.476 no
H32 . C3 H33 . 109.476 no
S2 . C4 H41 . 109.9(17) no
S2 . C4 H42 . 109.7(17) no
H41 . C4 H42 . 109.476 no
S2 . C4 H43 . 108.8(17) no
H41 . C4 H43 . 109.476 no
H42 . C4 H43 . 109.476 no
S3 . C5 H51 . 108.3(19) no
S3 . C5 H52 . 111.1(20) no
H51 . C5 H52 . 109.476 no
S3 . C5 H53 . 109.0(20) no
H51 . C5 H53 . 109.476 no
H52 . C5 H53 . 109.476 no
S3 . C6 H61 . 112.0(19) no
S3 . C6 H62 . 106.7(18) no
H61 . C6 H62 . 109.476 no
S3 . C6 H63 . 109.6(19) no
H61 . C6 H63 . 109.476 no
H62 . C6 H63 . 109.476 no
S4 . C7 H71 . 108.8(16) no
S4 . C7 H72 . 110.3(14) no
H71 . C7 H72 . 109.476 no
S4 . C7 H73 . 109.2(14) no
H71 . C7 H73 . 109.476 no
H72 . C7 H73 . 109.476 no
S4 . C8 H81 . 106.9(20) no
S4 . C8 H82 . 110.8(20) no
H81 . C8 H82 . 109.476 no
S4 . C8 H83 . 110.7(21) no
H81 . C8 H83 . 109.476 no
H82 . C8 H83 . 109.476 no
Au1 . C11 N11 . 175.8(50) yes
Au1 . C12 N12 . 175.3(58) yes
Au2 . C21 N21 . 173.2(42) yes
Au2 2_666 C22 N22 . 175.2(56) yes
Au3 . C31 N31 . 171.0(39) yes
Au3 . C32 N32 1_356 175.6(49) yes
Au4 2_656 C41 N41 . 174.2(38) yes
Au4 . C42 N42 . 170.1(46) yes

loop_
_geom_bond_atom_site_label_1
_geom_bond_atom_site_label_2
_geom_bond_site_symmetry_2
_geom_bond_distance
_geom_bond_publ_flag
Au1 Au2 2_566 3.419(3) yes
Au3 Au4 2_556 3.592(4) yes
Au1 C11 . 1.90(6) yes
Au1 C12 . 1.96(6) yes
Au2 C21 . 1.98(4) yes
Au2 C22 2_666 1.83(7) yes
Au3 C31 . 1.96(4) yes
Au3 C32 . 1.99(5) yes
Au4 C41 2_656 1.93(5) yes
Au4 C42 . 2.00(5) yes
Cu1 O1 . 2.02(3) yes
Cu1 O2 . 1.95(3) yes
Cu1 N11 . 2.42(4) yes
Cu1 N21 . 1.97(4) yes
Cu1 N31 . 2.42(4) yes
Cu1 N41 . 1.99(4) yes
Cu2 O3 . 1.97(3) yes
Cu2 O4 . 2.29(3) yes
Cu2 N12 . 2.11(4) yes
Cu2 N22 . 2.37(5) yes
Cu2 N32 . 2.03(5) yes
Cu2 N42 . 2.00(5) yes
S1 O1 . 1.56(3) yes
S1 C1 . 1.81(5) yes
S1 C2 . 1.72(4) yes
S2 O2 . 1.53(3) yes
S2 C3 . 1.71(5) yes
S2 C4 . 1.82(5) yes
S3 O3 . 1.52(3) yes
S3 C5 . 1.68(6) yes
S3 C6 . 1.77(5) yes
S4 O4 . 1.51(3) yes
S4 C7 . 1.75(4) yes
S4 C8 . 1.79(6) yes
N11 C11 . 1.18(6) yes
N12 C12 . 1.10(6) yes
N21 C21 . 1.14(5) yes
N22 C22 . 1.20(7) yes
N31 C31 . 1.12(5) yes
N32 C32 1_754 1.14(6) yes
N41 C41 . 1.25(5) yes
N42 C42 . 1.11(6) yes
C1 H11 . 0.950 no
C1 H12 . 0.950 no
C1 H13 . 0.950 no
C2 H21 . 0.950 no
C2 H22 . 0.950 no
C2 H23 . 0.950 no
C3 H31 . 0.950 no
C3 H32 . 0.950 no
C3 H33 . 0.950 no
C4 H41 . 0.950 no
C4 H42 . 0.950 no
C4 H43 . 0.950 no
C5 H51 . 0.950 no
C5 H52 . 0.950 no
C5 H53 . 0.950 no
C6 H61 . 0.950 no
C6 H62 . 0.950 no
C6 H63 . 0.950 no
C7 H71 . 0.950 no
C7 H72 . 0.950 no
C7 H73 . 0.950 no
C8 H81 . 0.950 no
C8 H82 . 0.950 no
C8 H83 . 0.950 no
